data_1572144
loop_
_publ_author_name
'Kreimer, Lisa N.'
'Hadlington, Terrance J.'

_publ_section_title
;
 Macrocyclic bis-diphosphenes demonstrating bimetallic <i>exo</i>- and
 <i>endo</i>-cyclic binding modes.
;
_journal_issue 35
_journal_name_full 'Chemical science'
_journal_page_first 14154
_journal_page_last 14160
_journal_paper_doi 10.1039/d4sc03516j
_journal_volume 15
_journal_year 2024
_chemical_formula_moiety 'C82 H120 N8 Ni2 O2 P4'
_chemical_formula_sum 'C82 H120 N8 Ni2 O2 P4'
_chemical_formula_weight 1491.15
_space_group_crystal_system triclinic
_space_group_IT_number 2
_space_group_name_Hall '-P 1'
_space_group_name_H-M_alt 'P -1'
_atom_sites_solution_hydrogens geom
_audit_creation_method SHELXL-2018/3
_audit_update_record
;
2024-05-23 deposited with the CCDC.	2024-07-16 downloaded from the CCDC.
;
_cell_angle_alpha 97.50(3)
_cell_angle_beta 99.40(3)
_cell_angle_gamma 96.00(3)
_cell_formula_units_Z 1
_cell_length_a 10.760(2)
_cell_length_b 12.310(3)
_cell_length_c 15.630(3)
_cell_measurement_reflns_used 2000
_cell_measurement_temperature 150(2)
_cell_measurement_theta_max 32.50
_cell_measurement_theta_min 1.92
_cell_volume 2008.2(8)
_computing_structure_refinement 'SHELXL-2018/3 (Sheldrick, 2018)'
_computing_structure_solution 'SHELXT 2018/2 (Sheldrick, 2018)'
_diffrn_ambient_temperature 150(2)
_diffrn_detector Pilatus300K
_diffrn_detector_area_resol_mean 5.81
_diffrn_measured_fraction_theta_full 0.997
_diffrn_measured_fraction_theta_max 0.996
_diffrn_measurement_device_type 'STOE StadiVari'
_diffrn_measurement_method '\w scans'
_diffrn_radiation_collimation '0.6 mm diameter'
_diffrn_radiation_monochromator 'Graded multilayer mirror'
_diffrn_radiation_type 'Mo K\a'
_diffrn_radiation_wavelength 0.71073
_diffrn_reflns_av_R_equivalents 0.0411
_diffrn_reflns_av_unetI/netI 0.0883
_diffrn_reflns_Laue_measured_fraction_full 0.997
_diffrn_reflns_Laue_measured_fraction_max 0.996
_diffrn_reflns_limit_h_max 13
_diffrn_reflns_limit_h_min -13
_diffrn_reflns_limit_k_max 15
_diffrn_reflns_limit_k_min -15
_diffrn_reflns_limit_l_max 19
_diffrn_reflns_limit_l_min -18
_diffrn_reflns_number 20319
_diffrn_reflns_point_group_measured_fraction_full 0.997
_diffrn_reflns_point_group_measured_fraction_max 0.996
_diffrn_reflns_theta_full 25.242
_diffrn_reflns_theta_max 25.996
_diffrn_reflns_theta_min 2.395
_diffrn_source 'Genix 3D HF Mo'
_diffrn_source_current 1.000
_diffrn_source_power 0.050
_diffrn_source_voltage 50
_exptl_absorpt_coefficient_mu 0.599
_exptl_absorpt_correction_T_max 1.000
_exptl_absorpt_correction_T_min 0.826
_exptl_absorpt_correction_type empirical
_exptl_absorpt_process_details 'STOE X-AREA 1.76'
_exptl_crystal_colour orange
_exptl_crystal_density_diffrn 1.233
_exptl_crystal_description block
_exptl_crystal_F_000 800
_exptl_crystal_size_max 0.32
_exptl_crystal_size_mid 0.31
_exptl_crystal_size_min 0.22
_refine_diff_density_max 0.352
_refine_diff_density_min -0.295
_refine_diff_density_rms 0.056
_refine_ls_extinction_method none
_refine_ls_goodness_of_fit_ref 0.877
_refine_ls_hydrogen_treatment constr
_refine_ls_matrix_type full
_refine_ls_number_parameters 474
_refine_ls_number_reflns 7853
_refine_ls_number_restraints 0
_refine_ls_restrained_S_all 0.877
_refine_ls_R_factor_all 0.0684
_refine_ls_R_factor_gt 0.0375
_refine_ls_shift/su_max 0.001
_refine_ls_shift/su_mean 0.000
_refine_ls_structure_factor_coef Fsqd
_refine_ls_weighting_details 'w=1/[\s^2^(Fo^2^)+(0.0347P)^2^] where P=(Fo^2^+2Fc^2^)/3'
_refine_ls_weighting_scheme calc
_refine_ls_wR_factor_gt 0.0739
_refine_ls_wR_factor_ref 0.0792
_reflns_Friedel_coverage 0.000
_reflns_number_gt 5047
_reflns_number_total 7853
_reflns_threshold_expression 'I > 2\s(I)'
_cod_data_source_file d4sc03516j2.cif
_cod_data_source_block 2b
_cod_depositor_comments 'Adding full bibliography for 1572143--1572150.cif.'
_cod_original_cell_volume 2008.2(7)
_cod_database_code 1572144
_shelx_shelxl_version_number 2018/3
_shelx_space_group_comment
;
The symmetry employed for this shelxl refinement is uniquely defined
by the following loop, which should always be used as a source of
symmetry information in preference to the above space-group names.
They are only intended as comments.
;

loop_
_space_group_symop_operation_xyz
'x, y, z'
'-x, -y, -z'

loop_
_atom_site_label
_atom_site_type_symbol
_atom_site_fract_x
_atom_site_fract_y
_atom_site_fract_z
_atom_site_U_iso_or_equiv
_atom_site_adp_type
_atom_site_occupancy
_atom_site_site_symmetry_order
_atom_site_calc_flag
_atom_site_refinement_flags_posn
_atom_site_refinement_flags_adp
_atom_site_refinement_flags_occupancy
_atom_site_disorder_assembly
_atom_site_disorder_group
Ni1 Ni 0.34950(3) 0.68023(2) 0.66942(2) 0.02122(9) Uani 1 1 d . . . . .
P2 P 0.59022(6) 0.40783(5) 0.45060(4) 0.02129(15) Uani 1 1 d . . . . .
P1 P 0.53420(6) 0.73106(5) 0.62565(4) 0.02193(15) Uani 1 1 d . . . . .
O1 O 0.63230(15) 0.49698(12) 0.63815(9) 0.0264(4) Uani 1 1 d . . . . .
N1 N 0.35177(19) 0.74502(15) 0.85838(11) 0.0277(5) Uani 1 1 d . . . . .
N3 N 0.18614(19) 0.46672(15) 0.66278(12) 0.0271(5) Uani 1 1 d . . . . .
N4 N 0.0764(2) 0.60034(16) 0.64208(12) 0.0302(5) Uani 1 1 d . . . . .
N2 N 0.3749(2) 0.89009(15) 0.79787(12) 0.0298(5) Uani 1 1 d . . . . .
C1 C 0.6766(2) 0.39508(17) 0.62958(14) 0.0197(5) Uani 1 1 d . . . . .
C13 C 0.6698(2) 0.56961(17) 0.71597(13) 0.0219(5) Uani 1 1 d . . . . .
C12 C 0.6330(2) 0.67578(18) 0.71459(13) 0.0220(5) Uani 1 1 d . . . . .
C2 C 0.6579(2) 0.33815(17) 0.54293(13) 0.0206(5) Uani 1 1 d . . . . .
C11 C 0.6798(2) 0.75295(18) 0.79090(14) 0.0241(5) Uani 1 1 d . . . . .
H11 H 0.658663 0.826057 0.791597 0.029 Uiso 1 1 calc R U . . .
C6 C 0.7351(2) 0.35260(18) 0.70158(13) 0.0222(5) Uani 1 1 d . . . . .
C7 C 0.7555(2) 0.41714(18) 0.79459(13) 0.0246(6) Uani 1 1 d . . . . .
C8 C 0.7378(2) 0.53828(18) 0.79034(14) 0.0232(5) Uani 1 1 d . . . . .
C5 C 0.7698(2) 0.24714(18) 0.68717(14) 0.0275(6) Uani 1 1 d . . . . .
H5 H 0.807623 0.216198 0.736092 0.033 Uiso 1 1 calc R U . . .
C3 C 0.6985(2) 0.23369(18) 0.53350(14) 0.0253(6) Uani 1 1 d . . . . .
H3 H 0.689604 0.193907 0.476056 0.030 Uiso 1 1 calc R U . . .
C10 C 0.7546(2) 0.72836(19) 0.86485(14) 0.0265(6) Uani 1 1 d . . . . .
C33 C 0.1995(2) 0.57876(18) 0.65848(13) 0.0252(6) Uani 1 1 d . . . . .
C9 C 0.7802(2) 0.61923(19) 0.86377(14) 0.0267(6) Uani 1 1 d . . . . .
H9 H 0.828069 0.599392 0.914731 0.032 Uiso 1 1 calc R U . . .
C24 C 0.3589(2) 0.77661(18) 0.77815(14) 0.0238(5) Uani 1 1 d . . . . .
C39 C 0.0418(3) 0.7136(2) 0.64109(15) 0.0333(6) Uani 1 1 d . . . . .
H39 H 0.115403 0.761398 0.628174 0.040 Uiso 1 1 calc R U . . .
C30 C 0.3793(3) 0.96653(19) 0.73284(16) 0.0365(7) Uani 1 1 d . . . . .
H30 H 0.390275 0.923395 0.676354 0.044 Uiso 1 1 calc R U . . .
C38 C 0.3114(3) 0.32183(19) 0.60729(16) 0.0379(7) Uani 1 1 d . . . . .
H38A H 0.236802 0.265624 0.590088 0.057 Uiso 1 1 calc R U . . .
H38B H 0.387164 0.286133 0.623898 0.057 Uiso 1 1 calc R U . . .
H38C H 0.322009 0.361315 0.557891 0.057 Uiso 1 1 calc R U . . .
C4 C 0.7515(2) 0.18497(18) 0.60436(15) 0.0276(6) Uani 1 1 d . . . . .
C40 C 0.0164(3) 0.7602(2) 0.73097(15) 0.0386(7) Uani 1 1 d . . . . .
H40A H -0.051385 0.711398 0.746784 0.058 Uiso 1 1 calc R U . . .
H40B H -0.009694 0.833948 0.729116 0.058 Uiso 1 1 calc R U . . .
H40C H 0.093944 0.765323 0.774785 0.058 Uiso 1 1 calc R U . . .
C36 C 0.2932(2) 0.40342(19) 0.68507(15) 0.0317(6) Uani 1 1 d . . . . .
H36 H 0.372446 0.457126 0.703578 0.038 Uiso 1 1 calc R U . . .
C20 C 0.8083(2) 0.8144(2) 0.94687(15) 0.0318(6) Uani 1 1 d . . . . .
C27 C 0.3311(2) 0.62919(19) 0.87197(15) 0.0294(6) Uani 1 1 d . . . . .
H27 H 0.318372 0.582572 0.813067 0.035 Uiso 1 1 calc R U . . .
C19 C 0.8882(3) 0.4066(2) 0.84506(15) 0.0401(7) Uani 1 1 d . . . . .
H19A H 0.953398 0.438246 0.815120 0.060 Uiso 1 1 calc R U . . .
H19B H 0.896445 0.328380 0.847236 0.060 Uiso 1 1 calc R U . . .
H19C H 0.899242 0.446312 0.904893 0.060 Uiso 1 1 calc R U . . .
C25 C 0.3626(3) 0.8348(2) 0.92391(15) 0.0381(7) Uani 1 1 d . . . . .
H25 H 0.360108 0.832496 0.984131 0.046 Uiso 1 1 calc R U . . .
C26 C 0.3771(3) 0.9255(2) 0.88578(15) 0.0383(7) Uani 1 1 d . . . . .
H26 H 0.387095 0.999964 0.913804 0.046 Uiso 1 1 calc R U . . .
C35 C 0.0589(3) 0.4238(2) 0.64892(16) 0.0369(7) Uani 1 1 d . . . . .
H35 H 0.026197 0.349057 0.648681 0.044 Uiso 1 1 calc R U . . .
C29 C 0.4473(3) 0.5974(2) 0.92736(16) 0.0402(7) Uani 1 1 d . . . . .
H29A H 0.520885 0.609540 0.898612 0.060 Uiso 1 1 calc R U . . .
H29B H 0.432088 0.519329 0.933921 0.060 Uiso 1 1 calc R U . . .
H29C H 0.463876 0.642968 0.985321 0.060 Uiso 1 1 calc R U . . .
C18 C 0.6526(3) 0.3686(2) 0.84210(15) 0.0389(7) Uani 1 1 d . . . . .
H18A H 0.662739 0.410124 0.901270 0.058 Uiso 1 1 calc R U . . .
H18B H 0.661484 0.290908 0.846009 0.058 Uiso 1 1 calc R U . . .
H18C H 0.568354 0.374004 0.809202 0.058 Uiso 1 1 calc R U . . .
C37 C 0.2737(3) 0.3436(2) 0.76266(16) 0.0461(8) Uani 1 1 d . . . . .
H37A H 0.260546 0.396992 0.811585 0.069 Uiso 1 1 calc R U . . .
H37B H 0.348940 0.308047 0.781034 0.069 Uiso 1 1 calc R U . . .
H37C H 0.199099 0.287394 0.745067 0.069 Uiso 1 1 calc R U . . .
C41 C -0.0711(3) 0.7144(2) 0.57032(17) 0.0534(9) Uani 1 1 d . . . . .
H41A H -0.055978 0.676289 0.514611 0.080 Uiso 1 1 calc R U . . .
H41B H -0.083688 0.790955 0.564255 0.080 Uiso 1 1 calc R U . . .
H41C H -0.147011 0.676609 0.585997 0.080 Uiso 1 1 calc R U . . .
C34 C -0.0093(3) 0.5069(2) 0.63593(17) 0.0404(7) Uani 1 1 d . . . . .
H34 H -0.099335 0.502445 0.624667 0.048 Uiso 1 1 calc R U . . .
C32 C 0.2551(3) 1.0157(2) 0.71668(18) 0.0523(8) Uani 1 1 d . . . . .
H32A H 0.184321 0.955999 0.697587 0.079 Uiso 1 1 calc R U . . .
H32B H 0.257602 1.062982 0.671024 0.079 Uiso 1 1 calc R U . . .
H32C H 0.243363 1.059729 0.771019 0.079 Uiso 1 1 calc R U . . .
C14 C 0.7933(3) 0.0688(2) 0.59075(17) 0.0446(8) Uani 1 1 d . . . . .
C28 C 0.2101(3) 0.6074(2) 0.90879(17) 0.0430(7) Uani 1 1 d . . . . .
H28A H 0.216677 0.656241 0.964570 0.064 Uiso 1 1 calc R U . . .
H28B H 0.198168 0.530255 0.918461 0.064 Uiso 1 1 calc R U . . .
H28C H 0.137429 0.621790 0.867057 0.064 Uiso 1 1 calc R U . . .
C21 C 0.7553(3) 0.7813(2) 1.02625(16) 0.0522(9) Uani 1 1 d . . . . .
H21A H 0.790161 0.836499 1.077951 0.078 Uiso 1 1 calc R U . . .
H21B H 0.779385 0.708985 1.037110 0.078 Uiso 1 1 calc R U . . .
H21C H 0.662529 0.777070 1.014469 0.078 Uiso 1 1 calc R U . . .
C22 C 0.7719(3) 0.9295(2) 0.93475(16) 0.0471(8) Uani 1 1 d . . . . .
H22A H 0.806045 0.953992 0.885050 0.071 Uiso 1 1 calc R U . . .
H22B H 0.807329 0.981779 0.988135 0.071 Uiso 1 1 calc R U . . .
H22C H 0.679205 0.926115 0.923338 0.071 Uiso 1 1 calc R U . . .
C31 C 0.4922(3) 1.0562(2) 0.7624(2) 0.0599(9) Uani 1 1 d . . . . .
H31A H 0.478054 1.105472 0.813519 0.090 Uiso 1 1 calc R U . . .
H31B H 0.501741 1.098830 0.714622 0.090 Uiso 1 1 calc R U . . .
H31C H 0.569433 1.022218 0.778259 0.090 Uiso 1 1 calc R U . . .
C23 C 0.9535(3) 0.8217(2) 0.96595(18) 0.0548(9) Uani 1 1 d . . . . .
H23A H 0.988165 0.847820 0.916976 0.082 Uiso 1 1 calc R U . . .
H23B H 0.978019 0.748525 0.973170 0.082 Uiso 1 1 calc R U . . .
H23C H 0.987244 0.873497 1.019901 0.082 Uiso 1 1 calc R U . . .
C15 C 0.8185(7) 0.0182(4) 0.6730(3) 0.0585(19) Uani 0.620(4) 1 d . . P A 1
H15A H 0.832770 -0.058832 0.658133 0.088 Uiso 0.620(4) 1 calc R U P A 1
H15B H 0.745143 0.020665 0.702685 0.088 Uiso 0.620(4) 1 calc R U P A 1
H15C H 0.893989 0.059507 0.711891 0.088 Uiso 0.620(4) 1 calc R U P A 1
C17 C 0.6668(5) -0.0125(3) 0.5314(3) 0.0579(18) Uani 0.620(4) 1 d . . P A 1
H17A H 0.642363 0.014781 0.475637 0.087 Uiso 0.620(4) 1 calc R U P A 1
H17B H 0.596161 -0.011975 0.563770 0.087 Uiso 0.620(4) 1 calc R U P A 1
H17C H 0.687497 -0.088054 0.519765 0.087 Uiso 0.620(4) 1 calc R U P A 1
C16 C 0.8921(6) 0.0668(4) 0.5385(3) 0.063(2) Uani 0.620(4) 1 d . . P A 1
H16A H 0.967816 0.115905 0.570054 0.094 Uiso 0.620(4) 1 calc R U P A 1
H16B H 0.862445 0.091882 0.482556 0.094 Uiso 0.620(4) 1 calc R U P A 1
H16C H 0.913144 -0.008693 0.527255 0.094 Uiso 0.620(4) 1 calc R U P A 1
C18A C 0.9559(6) 0.0900(5) 0.6277(4) 0.0289(19) Uiso 0.380(4) 1 d . . P A 2
H18D H 0.990049 0.019299 0.620356 0.043 Uiso 0.380(4) 1 calc R U P A 2
H18E H 0.973909 0.122160 0.689825 0.043 Uiso 0.380(4) 1 calc R U P A 2
H18F H 0.995917 0.140649 0.593666 0.043 Uiso 0.380(4) 1 calc R U P A 2
C17A C 0.7797(8) 0.0170(6) 0.5003(4) 0.039(2) Uiso 0.380(4) 1 d . . P A 2
H17D H 0.689320 0.000398 0.474250 0.058 Uiso 0.380(4) 1 calc R U P A 2
H17E H 0.818412 -0.051725 0.498292 0.058 Uiso 0.380(4) 1 calc R U P A 2
H17F H 0.822160 0.067189 0.467167 0.058 Uiso 0.380(4) 1 calc R U P A 2
C15A C 0.7479(9) 0.0005(7) 0.6500(6) 0.041(3) Uiso 0.380(4) 1 d . . P A 2
H15D H 0.654841 -0.012307 0.636957 0.062 Uiso 0.380(4) 1 calc R U P A 2
H15E H 0.776138 0.037755 0.710488 0.062 Uiso 0.380(4) 1 calc R U P A 2
H15F H 0.781657 -0.070359 0.642889 0.062 Uiso 0.380(4) 1 calc R U P A 2

loop_
_atom_site_aniso_label
_atom_site_aniso_U_11
_atom_site_aniso_U_22
_atom_site_aniso_U_33
_atom_site_aniso_U_23
_atom_site_aniso_U_13
_atom_site_aniso_U_12
Ni1 0.0269(2) 0.01755(17) 0.02027(16) 0.00234(12) 0.00662(13) 0.00468(13)
P2 0.0280(4) 0.0163(3) 0.0196(3) 0.0016(2) 0.0040(3) 0.0049(3)
P1 0.0267(4) 0.0163(3) 0.0225(3) 0.0018(2) 0.0047(3) 0.0028(3)
O1 0.0380(11) 0.0190(9) 0.0203(8) -0.0014(7) -0.0023(8) 0.0124(7)
N1 0.0363(14) 0.0259(11) 0.0220(11) 0.0022(8) 0.0082(9) 0.0057(10)
N3 0.0307(14) 0.0231(11) 0.0298(11) 0.0054(9) 0.0112(10) 0.0028(9)
N4 0.0285(14) 0.0298(12) 0.0347(12) 0.0075(9) 0.0097(10) 0.0052(10)
N2 0.0436(15) 0.0206(11) 0.0267(11) 0.0006(9) 0.0115(10) 0.0068(10)
C1 0.0202(14) 0.0159(12) 0.0247(12) 0.0043(9) 0.0059(10) 0.0049(10)
C13 0.0259(15) 0.0204(12) 0.0180(12) -0.0029(9) 0.0042(10) 0.0023(10)
C12 0.0218(14) 0.0242(13) 0.0208(12) 0.0025(10) 0.0068(10) 0.0029(10)
C2 0.0229(14) 0.0195(12) 0.0195(12) 0.0013(9) 0.0067(10) 0.0016(10)
C11 0.0242(15) 0.0211(13) 0.0267(13) -0.0012(10) 0.0070(11) 0.0034(10)
C6 0.0228(15) 0.0236(13) 0.0214(12) 0.0039(10) 0.0064(10) 0.0038(10)
C7 0.0325(16) 0.0246(13) 0.0179(12) 0.0050(10) 0.0042(11) 0.0077(11)
C8 0.0235(15) 0.0252(13) 0.0221(12) 0.0034(10) 0.0071(11) 0.0044(10)
C5 0.0341(17) 0.0269(14) 0.0250(13) 0.0100(10) 0.0068(11) 0.0102(11)
C3 0.0315(16) 0.0215(13) 0.0244(12) 0.0019(10) 0.0081(11) 0.0073(11)
C10 0.0232(15) 0.0273(14) 0.0274(13) -0.0027(10) 0.0065(11) 0.0013(11)
C33 0.0343(17) 0.0251(14) 0.0172(12) 0.0021(10) 0.0077(11) 0.0051(11)
C9 0.0275(16) 0.0327(15) 0.0192(12) 0.0016(10) 0.0031(11) 0.0062(11)
C24 0.0247(15) 0.0229(13) 0.0257(13) 0.0056(10) 0.0070(11) 0.0060(10)
C39 0.0334(17) 0.0354(15) 0.0349(14) 0.0092(11) 0.0093(12) 0.0124(12)
C30 0.059(2) 0.0206(14) 0.0327(14) 0.0024(11) 0.0168(14) 0.0098(13)
C38 0.0426(19) 0.0257(15) 0.0486(16) 0.0061(12) 0.0136(14) 0.0094(12)
C4 0.0347(16) 0.0211(13) 0.0294(13) 0.0051(10) 0.0082(12) 0.0097(11)
C40 0.0442(19) 0.0398(16) 0.0369(15) 0.0078(12) 0.0119(13) 0.0190(13)
C36 0.0329(17) 0.0234(14) 0.0390(15) 0.0072(11) 0.0040(12) 0.0053(11)
C20 0.0316(17) 0.0321(15) 0.0273(13) -0.0071(11) 0.0047(12) -0.0003(12)
C27 0.0395(17) 0.0267(14) 0.0228(13) 0.0074(10) 0.0038(12) 0.0055(12)
C19 0.0452(19) 0.0379(16) 0.0334(15) 0.0003(12) -0.0059(13) 0.0151(13)
C25 0.055(2) 0.0370(16) 0.0213(13) -0.0047(12) 0.0095(13) 0.0071(14)
C26 0.055(2) 0.0291(15) 0.0308(14) -0.0054(12) 0.0144(13) 0.0073(13)
C35 0.0320(18) 0.0290(15) 0.0489(17) 0.0045(12) 0.0117(13) -0.0061(13)
C29 0.0399(19) 0.0439(17) 0.0424(16) 0.0163(13) 0.0128(14) 0.0104(13)
C18 0.056(2) 0.0332(15) 0.0310(14) 0.0048(11) 0.0180(14) 0.0051(13)
C37 0.059(2) 0.0314(16) 0.0477(17) 0.0121(13) 0.0066(15) 0.0042(14)
C41 0.059(2) 0.060(2) 0.0416(17) 0.0048(15) 0.0005(16) 0.0259(16)
C34 0.0275(17) 0.0415(17) 0.0529(17) 0.0045(13) 0.0156(14) -0.0023(13)
C32 0.066(2) 0.0374(17) 0.0540(18) 0.0156(14) 0.0005(17) 0.0120(16)
C14 0.080(2) 0.0295(16) 0.0356(15) 0.0125(12) 0.0236(16) 0.0279(15)
C28 0.0358(19) 0.0509(18) 0.0441(16) 0.0206(13) 0.0041(14) 0.0026(14)
C21 0.074(2) 0.0460(18) 0.0293(15) -0.0118(13) 0.0105(15) -0.0042(16)
C22 0.058(2) 0.0359(17) 0.0380(16) -0.0136(13) 0.0001(15) 0.0017(15)
C31 0.058(2) 0.0420(19) 0.086(2) 0.0187(16) 0.0252(19) 0.0054(16)
C23 0.042(2) 0.059(2) 0.0477(18) -0.0252(15) -0.0068(15) 0.0032(16)
C15 0.108(6) 0.034(3) 0.041(3) 0.010(2) 0.008(3) 0.045(3)
C17 0.104(5) 0.020(2) 0.049(3) 0.006(2) 0.010(3) 0.011(3)
C16 0.088(5) 0.046(3) 0.078(4) 0.023(3) 0.049(4) 0.052(3)

loop_
_atom_type_symbol
_atom_type_description
_atom_type_scat_dispersion_real
_atom_type_scat_dispersion_imag
_atom_type_scat_source
C C 0.0033 0.0016 'International Tables Vol C Tables 4.2.6.8 and 6.1.1.4'
H H 0.0000 0.0000 'International Tables Vol C Tables 4.2.6.8 and 6.1.1.4'
N N 0.0061 0.0033 'International Tables Vol C Tables 4.2.6.8 and 6.1.1.4'
O O 0.0106 0.0060 'International Tables Vol C Tables 4.2.6.8 and 6.1.1.4'
P P 0.1023 0.0942 'International Tables Vol C Tables 4.2.6.8 and 6.1.1.4'
Ni Ni 0.3393 1.1124 'International Tables Vol C Tables 4.2.6.8 and 6.1.1.4'

loop_
_geom_angle_atom_site_label_1
_geom_angle_atom_site_label_2
_geom_angle_atom_site_label_3
_geom_angle
_geom_angle_site_symmetry_1
_geom_angle_site_symmetry_3
_geom_angle_publ_flag
C33 Ni1 C24 105.31(10) . . ?
C33 Ni1 P1 150.09(7) . . ?
C24 Ni1 P1 103.93(8) . . ?
C33 Ni1 P2 93.68(7) . 2_666 ?
C24 Ni1 P2 160.13(7) . 2_666 ?
P1 Ni1 P2 56.63(3) . 2_666 ?
C2 P2 P1 98.25(7) . 2_666 ?
C2 P2 Ni1 105.13(7) . 2_666 ?
P1 P2 Ni1 61.56(3) 2_666 2_666 ?
C12 P1 P2 106.14(8) . 2_666 ?
C12 P1 Ni1 94.13(8) . . ?
P2 P1 Ni1 61.81(3) 2_666 . ?
C1 O1 C13 119.82(17) . . ?
C24 N1 C25 112.2(2) . . ?
C24 N1 C27 123.43(18) . . ?
C25 N1 C27 124.3(2) . . ?
C33 N3 C35 110.8(2) . . ?
C33 N3 C36 124.3(2) . . ?
C35 N3 C36 124.8(2) . . ?
C33 N4 C34 112.2(2) . . ?
C33 N4 C39 122.8(2) . . ?
C34 N4 C39 124.7(2) . . ?
C24 N2 C26 112.2(2) . . ?
C24 N2 C30 124.79(18) . . ?
C26 N2 C30 122.9(2) . . ?
O1 C1 C6 121.85(18) . . ?
O1 C1 C2 115.40(19) . . ?
C6 C1 C2 122.8(2) . . ?
O1 C13 C8 121.78(19) . . ?
O1 C13 C12 115.52(19) . . ?
C8 C13 C12 122.69(19) . . ?
C13 C12 C11 115.9(2) . . ?
C13 C12 P1 129.48(16) . . ?
C11 C12 P1 114.60(17) . . ?
C3 C2 C1 116.1(2) . . ?
C3 C2 P2 124.84(16) . . ?
C1 C2 P2 119.01(16) . . ?
C10 C11 C12 123.8(2) . . ?
C1 C6 C5 117.70(19) . . ?
C1 C6 C7 121.5(2) . . ?
C5 C6 C7 120.8(2) . . ?
C8 C7 C6 109.91(18) . . ?
C8 C7 C19 111.30(19) . . ?
C6 C7 C19 110.20(19) . . ?
C8 C7 C18 107.4(2) . . ?
C6 C7 C18 108.25(19) . . ?
C19 C7 C18 109.6(2) . . ?
C13 C8 C9 117.9(2) . . ?
C13 C8 C7 121.05(19) . . ?
C9 C8 C7 120.9(2) . . ?
C4 C5 C6 122.8(2) . . ?
C4 C3 C2 123.2(2) . . ?
C11 C10 C9 117.2(2) . . ?
C11 C10 C20 123.3(2) . . ?
C9 C10 C20 119.6(2) . . ?
N4 C33 N3 102.8(2) . . ?
N4 C33 Ni1 127.38(17) . . ?
N3 C33 Ni1 129.76(19) . . ?
C10 C9 C8 122.3(2) . . ?
N1 C24 N2 102.11(18) . . ?
N1 C24 Ni1 126.47(16) . . ?
N2 C24 Ni1 131.42(17) . . ?
N4 C39 C41 110.8(2) . . ?
N4 C39 C40 109.98(19) . . ?
C41 C39 C40 111.3(2) . . ?
N2 C30 C31 110.6(2) . . ?
N2 C30 C32 110.4(2) . . ?
C31 C30 C32 111.4(2) . . ?
C5 C4 C3 117.3(2) . . ?
C5 C4 C14 121.3(2) . . ?
C3 C4 C14 121.3(2) . . ?
N3 C36 C38 112.48(19) . . ?
N3 C36 C37 109.8(2) . . ?
C38 C36 C37 110.6(2) . . ?
C21 C20 C23 109.2(2) . . ?
C21 C20 C22 107.3(2) . . ?
C23 C20 C22 108.7(2) . . ?
C21 C20 C10 110.2(2) . . ?
C23 C20 C10 109.6(2) . . ?
C22 C20 C10 111.8(2) . . ?
N1 C27 C29 111.1(2) . . ?
N1 C27 C28 110.3(2) . . ?
C29 C27 C28 113.4(2) . . ?
C26 C25 N1 106.7(2) . . ?
C25 C26 N2 106.9(2) . . ?
C34 C35 N3 107.5(2) . . ?
C35 C34 N4 106.7(2) . . ?
C15A C14 C17A 116.0(5) . . ?
C16 C14 C15 115.4(4) . . ?
C15A C14 C4 111.6(4) . . ?
C16 C14 C4 110.8(3) . . ?
C17A C14 C4 115.8(4) . . ?
C15 C14 C4 114.2(3) . . ?
C16 C14 C17 106.6(3) . . ?
C15 C14 C17 103.4(4) . . ?
C4 C14 C17 105.3(3) . . ?
C15A C14 C18A 103.0(4) . . ?
C17A C14 C18A 103.9(4) . . ?
C4 C14 C18A 104.6(3) . . ?

loop_
_geom_bond_atom_site_label_1
_geom_bond_atom_site_label_2
_geom_bond_distance
_geom_bond_site_symmetry_2
_geom_bond_publ_flag
Ni1 C33 1.905(3) . ?
Ni1 C24 1.923(2) . ?
Ni1 P1 2.2594(9) . ?
Ni1 P2 2.2646(9) 2_666 ?
P2 C2 1.860(2) . ?
P2 P1 2.1458(12) 2_666 ?
P1 C12 1.855(2) . ?
O1 C1 1.386(2) . ?
O1 C13 1.386(2) . ?
N1 C24 1.372(3) . ?
N1 C25 1.387(3) . ?
N1 C27 1.468(3) . ?
N3 C33 1.383(3) . ?
N3 C35 1.386(3) . ?
N3 C36 1.477(3) . ?
N4 C33 1.368(3) . ?
N4 C34 1.379(3) . ?
N4 C39 1.482(3) . ?
N2 C24 1.377(3) . ?
N2 C26 1.382(3) . ?
N2 C30 1.475(3) . ?
C1 C6 1.388(3) . ?
C1 C2 1.414(3) . ?
C13 C8 1.391(3) . ?
C13 C12 1.406(3) . ?
C12 C11 1.409(3) . ?
C2 C3 1.398(3) . ?
C11 C10 1.383(3) . ?
C6 C5 1.388(3) . ?
C6 C7 1.533(3) . ?
C7 C8 1.531(3) . ?
C7 C19 1.542(3) . ?
C7 C18 1.542(3) . ?
C8 C9 1.398(3) . ?
C5 C4 1.388(3) . ?
C3 C4 1.396(3) . ?
C10 C9 1.398(3) . ?
C10 C20 1.541(3) . ?
C39 C41 1.505(3) . ?
C39 C40 1.525(3) . ?
C30 C31 1.520(4) . ?
C30 C32 1.522(4) . ?
C38 C36 1.525(3) . ?
C4 C14 1.542(3) . ?
C36 C37 1.530(3) . ?
C20 C21 1.531(3) . ?
C20 C23 1.533(4) . ?
C20 C22 1.536(3) . ?
C27 C29 1.517(3) . ?
C27 C28 1.520(3) . ?
C25 C26 1.339(3) . ?
C35 C34 1.338(4) . ?
C14 C15A 1.438(9) . ?
C14 C16 1.443(5) . ?
C14 C17A 1.451(7) . ?
C14 C15 1.498(5) . ?
C14 C17 1.666(5) . ?
C14 C18A 1.731(7) . ?
